data_4103440
loop_
_publ_author_name
'Ling Zhou'
'Chong Kiat Tan'
'Xiaojian Jiang'
'Feng Chen'
'Ying-Yeung Yeung'

_publ_section_title
;
 Asymmetric Bromolactonization Using Amino-thiocarbamate Catalyst
;
_journal_name_full 'Journal of the American Chemical Society'
_journal_page_first 15474
_journal_page_last 15476
_journal_paper_doi 10.1021/ja1048972
_journal_volume 132
_journal_year 2010
_chemical_formula_sum 'C28 H31 N3 O3 S'
_chemical_formula_weight 489.62
_chemical_name_systematic
; 
 ? 
;
_space_group_IT_number 4
_symmetry_cell_setting monoclinic
_symmetry_space_group_name_Hall 'P 2yb'
_symmetry_space_group_name_H-M 'P 1 21 1'
_atom_sites_solution_hydrogens geom
_atom_sites_solution_primary direct
_atom_sites_solution_secondary difmap
_audit_creation_method SHELXL-97
_cell_angle_alpha 90.00
_cell_angle_beta 98.220(2)
_cell_angle_gamma 90.00
_cell_formula_units_Z 2
_cell_length_a 8.8346(8)
_cell_length_b 16.5865(15)
_cell_length_c 8.8592(8)
_cell_measurement_reflns_used 5964
_cell_measurement_temperature 223(2)
_cell_measurement_theta_max 27.27
_cell_measurement_theta_min 2.32
_cell_volume 1284.8(2)
_computing_cell_refinement 'Bruker SMART'
_computing_data_collection 'Bruker SMART'
_computing_data_reduction 'Bruker SAINT'
_computing_molecular_graphics 'Bruker SHELXTL'
_computing_publication_material 'Bruker SHELXTL'
_computing_structure_refinement 'SHELXL-97 (Sheldrick, 1997)'
_computing_structure_solution 'SHELXS-97 (Sheldrick, 1990)'
_diffrn_ambient_temperature 223(2)
_diffrn_measured_fraction_theta_full 1.000
_diffrn_measured_fraction_theta_max 1.000
_diffrn_measurement_device_type 'CCD area detector'
_diffrn_measurement_method 'phi and omega scans'
_diffrn_radiation_monochromator graphite
_diffrn_radiation_source 'fine-focus sealed tube'
_diffrn_radiation_type MoK\a
_diffrn_radiation_wavelength 0.71073
_diffrn_reflns_av_R_equivalents 0.0313
_diffrn_reflns_av_sigmaI/netI 0.0353
_diffrn_reflns_limit_h_max 11
_diffrn_reflns_limit_h_min -11
_diffrn_reflns_limit_k_max 21
_diffrn_reflns_limit_k_min -21
_diffrn_reflns_limit_l_max 11
_diffrn_reflns_limit_l_min -11
_diffrn_reflns_number 16785
_diffrn_reflns_theta_full 27.50
_diffrn_reflns_theta_max 27.50
_diffrn_reflns_theta_min 2.32
_exptl_absorpt_coefficient_mu 0.160
_exptl_absorpt_correction_T_max 0.9687
_exptl_absorpt_correction_T_min 0.8771
_exptl_absorpt_correction_type multi-scan
_exptl_absorpt_process_details 'Sadabs, (Sheldrick 2001)'
_exptl_crystal_colour Colourless
_exptl_crystal_density_diffrn 1.266
_exptl_crystal_density_meas ?
_exptl_crystal_density_method 'not measured'
_exptl_crystal_description Block
_exptl_crystal_F_000 520
_exptl_crystal_size_max 0.84
_exptl_crystal_size_mid 0.38
_exptl_crystal_size_min 0.20
_refine_diff_density_max 0.726
_refine_diff_density_min -0.233
_refine_diff_density_rms 0.057
_refine_ls_abs_structure_details 'Flack H D (1983), Acta Cryst. A39, 876-881'
_refine_ls_abs_structure_Flack 0.04(9)
_refine_ls_extinction_method none
_refine_ls_goodness_of_fit_ref 1.093
_refine_ls_hydrogen_treatment mixed
_refine_ls_matrix_type full
_refine_ls_number_parameters 326
_refine_ls_number_reflns 5921
_refine_ls_number_restraints 2
_refine_ls_restrained_S_all 1.093
_refine_ls_R_factor_all 0.0623
_refine_ls_R_factor_gt 0.0587
_refine_ls_shift/su_max 0.001
_refine_ls_shift/su_mean 0.000
_refine_ls_structure_factor_coef Fsqd
_refine_ls_weighting_details 'calc w=1/[\s^2^(Fo^2^)+(0.0861P)^2^+0.3539P] where P=(Fo^2^+2Fc^2^)/3'
_refine_ls_weighting_scheme calc
_refine_ls_wR_factor_gt 0.1502
_refine_ls_wR_factor_ref 0.1536
_reflns_number_gt 5523
_reflns_number_total 5921
_reflns_threshold_expression >2sigma(I)
_cod_data_source_file ja1048972_si_005.cif
_cod_data_source_block a293a
_cod_depositor_comments
;
The following automatic conversions were performed:

'_exptl_crystal_density_meas' value 'Not Measured' was changed to '?'
- the value is perceived as not measured.

Automatic conversion script
Id: cif_fix_values 3008 2015-01-20 13:52:24Z robertas 
;
_cod_database_code 4103440

loop_
_symmetry_equiv_pos_as_xyz
'x, y, z'
'-x, y+1/2, -z'

loop_
_atom_site_label
_atom_site_type_symbol
_atom_site_fract_x
_atom_site_fract_y
_atom_site_fract_z
_atom_site_U_iso_or_equiv
_atom_site_adp_type
_atom_site_occupancy
_atom_site_symmetry_multiplicity
_atom_site_calc_flag
_atom_site_refinement_flags
_atom_site_disorder_assembly
_atom_site_disorder_group
C10 C 0.0320(12) 0.8752(9) 1.104(2) 0.117(4) Uani 0.68(3) 1 d PD A 1
H10A H -0.0401 0.8433 1.1451 0.140 Uiso 0.68(3) 1 calc PR A 1
H10B H 0.0096 0.8952 1.0041 0.140 Uiso 0.68(3) 1 calc PR A 1
C10A C 0.0281(18) 0.8578(17) 1.166(4) 0.117(4) Uani 0.32(3) 1 d PD A 2
H10C H -0.0363 0.8638 1.0722 0.140 Uiso 0.32(3) 1 calc PR A 2
H10D H -0.0044 0.8274 1.2445 0.140 Uiso 0.32(3) 1 calc PR A 2
S1 S 0.27834(7) 0.91745(5) 0.62643(7) 0.03901(17) Uani 1 1 d . . .
O1 O 0.53658(19) 0.89690(10) 0.81816(19) 0.0303(4) Uani 1 1 d . . .
O2 O 1.0945(3) 1.0895(2) 0.9978(3) 0.0735(8) Uani 1 1 d . . .
O3 O 0.7754(2) 0.98682(14) 0.5380(3) 0.0495(5) Uani 1 1 d . . .
N1 N 0.5283(2) 1.00571(14) 0.6757(3) 0.0359(5) Uani 1 1 d . . .
H1N H 0.495(4) 1.032(2) 0.598(4) 0.042(9) Uiso 1 1 d . . .
N2 N 0.4737(3) 0.75153(14) 1.1168(3) 0.0454(6) Uani 1 1 d . . .
N3 N 0.5509(3) 0.61371(15) 0.6048(3) 0.0474(6) Uani 1 1 d . . .
C1 C 0.4746(3) 0.82429(15) 0.8751(3) 0.0308(5) Uani 1 1 d . . .
H1 H 0.3620 0.8299 0.8637 0.037 Uiso 1 1 calc R . .
C2 C 0.5354(3) 0.82155(16) 1.0445(3) 0.0361(6) Uani 1 1 d . . .
H2 H 0.6478 0.8149 1.0548 0.043 Uiso 1 1 calc R . .
C3 C 0.5029(4) 0.90108(16) 1.1261(3) 0.0438(7) Uani 1 1 d . . .
H3A H 0.5964 0.9335 1.1463 0.053 Uiso 1 1 calc R . .
H3B H 0.4251 0.9326 1.0616 0.053 Uiso 1 1 calc R . .
C4 C 0.4460(5) 0.87911(19) 1.2766(3) 0.0519(8) Uani 1 1 d . . .
H4 H 0.4368 0.9283 1.3379 0.062 Uiso 1 1 calc R . .
C5 C 0.5594(6) 0.8201(2) 1.3652(4) 0.0655(10) Uani 1 1 d . . .
H5A H 0.5277 0.8077 1.4642 0.079 Uiso 1 1 calc R . .
H5B H 0.6617 0.8443 1.3832 0.079 Uiso 1 1 calc R . .
C6 C 0.5626(6) 0.7425(2) 1.2705(4) 0.0652(10) Uani 1 1 d . . .
H6A H 0.6687 0.7291 1.2607 0.078 Uiso 1 1 calc R . .
H6B H 0.5201 0.6980 1.3238 0.078 Uiso 1 1 calc R . .
C7 C 0.3127(5) 0.76481(19) 1.1361(4) 0.0537(8) Uani 1 1 d . . .
H7A H 0.2727 0.7158 1.1779 0.064 Uiso 1 1 calc R . .
H7B H 0.2528 0.7748 1.0359 0.064 Uiso 1 1 calc R . .
C8 C 0.2916(4) 0.83690(19) 1.2431(4) 0.0530(8) Uani 1 1 d . A .
H8 H 0.2691 0.8139 1.3406 0.064 Uiso 1 1 calc R . .
C9 C 0.1623(6) 0.8917(3) 1.1856(6) 0.0772(12) Uani 1 1 d D . .
H9A H 0.1775 0.9463 1.2123 0.093 Uiso 0.68(3) 1 calc PR A 1
H9B H 0.1808 0.9466 1.1692 0.093 Uiso 0.32(3) 1 d PR A 2
C11 C 0.4229(4) 0.62872(19) 0.6570(4) 0.0489(7) Uani 1 1 d . . .
H11 H 0.3421 0.5919 0.6337 0.059 Uiso 1 1 calc R . .
C12 C 0.3981(3) 0.69627(19) 0.7455(3) 0.0421(6) Uani 1 1 d . . .
H12 H 0.3026 0.7037 0.7785 0.051 Uiso 1 1 calc R . .
C13 C 0.5120(3) 0.75135(15) 0.7843(3) 0.0313(5) Uani 1 1 d . . .
C14 C 0.6551(3) 0.73657(16) 0.7342(3) 0.0339(5) Uani 1 1 d . . .
C15 C 0.7855(3) 0.78833(18) 0.7664(4) 0.0427(6) Uani 1 1 d . . .
H15 H 0.7803 0.8345 0.8268 0.051 Uiso 1 1 calc R . .
C16 C 0.9174(4) 0.7706(2) 0.7093(4) 0.0568(9) Uani 1 1 d . . .
H16 H 1.0028 0.8046 0.7321 0.068 Uiso 1 1 calc R . .
C17 C 0.9271(4) 0.7024(3) 0.6168(5) 0.0649(10) Uani 1 1 d . . .
H17 H 1.0180 0.6919 0.5766 0.078 Uiso 1 1 calc R . .
C18 C 0.8066(4) 0.6516(2) 0.5852(4) 0.0553(8) Uani 1 1 d . . .
H18 H 0.8149 0.6058 0.5244 0.066 Uiso 1 1 calc R . .
C19 C 0.6691(3) 0.66699(17) 0.6430(3) 0.0395(6) Uani 1 1 d . . .
C20 C 0.4536(3) 0.94029(14) 0.7098(3) 0.0281(5) Uani 1 1 d . . .
C21 C 0.6761(3) 1.02714(15) 0.7544(3) 0.0389(6) Uani 1 1 d . . .
C22 C 0.6922(4) 1.05591(19) 0.9046(4) 0.0513(7) Uani 1 1 d . . .
H22 H 0.6046 1.0621 0.9525 0.062 Uiso 1 1 calc R . .
C23 C 0.8315(5) 1.0752(2) 0.9829(5) 0.0572(8) Uani 1 1 d . . .
H23 H 0.8404 1.0938 1.0840 0.069 Uiso 1 1 calc R . .
C24 C 0.9572(4) 1.0670(2) 0.9124(4) 0.0563(9) Uani 1 1 d . . .
C25 C 0.9491(4) 1.0385(2) 0.7614(4) 0.0521(8) Uani 1 1 d . . .
H25 H 1.0376 1.0338 0.7144 0.063 Uiso 1 1 calc R . .
C26 C 0.8032(3) 1.01717(17) 0.6826(4) 0.0430(6) Uani 1 1 d . . .
C27 C 1.2229(5) 1.0871(4) 0.9304(6) 0.0857(14) Uani 1 1 d . . .
H27A H 1.2475 1.0315 0.9101 0.129 Uiso 1 1 calc R . .
H27B H 1.3070 1.1111 0.9978 0.129 Uiso 1 1 calc R . .
H27C H 1.2060 1.1169 0.8353 0.129 Uiso 1 1 calc R . .
C28 C 0.9015(4) 0.9719(3) 0.4596(5) 0.0667(10) Uani 1 1 d . . .
H28A H 0.9590 1.0213 0.4537 0.100 Uiso 1 1 calc R . .
H28B H 0.8647 0.9528 0.3574 0.100 Uiso 1 1 calc R . .
H28C H 0.9670 0.9313 0.5140 0.100 Uiso 1 1 calc R . .

loop_
_atom_site_aniso_label
_atom_site_aniso_U_11
_atom_site_aniso_U_22
_atom_site_aniso_U_33
_atom_site_aniso_U_23
_atom_site_aniso_U_13
_atom_site_aniso_U_12
C10 0.153(7) 0.103(7) 0.075(8) -0.006(6) -0.052(6) 0.037(5)
C10A 0.153(7) 0.103(7) 0.075(8) -0.006(6) -0.052(6) 0.037(5)
S1 0.0254(3) 0.0521(4) 0.0380(3) 0.0057(3) -0.0006(2) 0.0004(3)
O1 0.0306(8) 0.0286(9) 0.0296(8) 0.0044(6) -0.0028(6) -0.0016(6)
O2 0.0611(16) 0.0793(19) 0.0767(18) -0.0222(15) -0.0022(13) -0.0039(14)
O3 0.0290(9) 0.0568(13) 0.0632(14) 0.0122(11) 0.0078(9) 0.0043(9)
N1 0.0299(10) 0.0330(11) 0.0428(12) 0.0122(10) -0.0019(9) 0.0019(8)
N2 0.0790(18) 0.0261(11) 0.0318(11) 0.0021(9) 0.0104(11) 0.0002(11)
N3 0.0650(16) 0.0371(13) 0.0380(13) -0.0112(10) 0.0001(11) -0.0038(11)
C1 0.0341(12) 0.0268(11) 0.0319(12) 0.0017(9) 0.0057(10) -0.0025(9)
C2 0.0494(15) 0.0281(12) 0.0292(12) 0.0002(10) 0.0002(11) -0.0019(11)
C3 0.0698(19) 0.0265(13) 0.0343(13) -0.0045(10) 0.0048(12) -0.0083(12)
C4 0.088(2) 0.0367(14) 0.0315(13) -0.0074(11) 0.0094(15) -0.0027(15)
C5 0.109(3) 0.0555(19) 0.0284(14) 0.0018(14) -0.0026(17) -0.005(2)
C6 0.111(3) 0.0458(18) 0.0370(16) 0.0127(14) 0.0027(18) 0.0140(19)
C7 0.088(2) 0.0399(16) 0.0369(14) -0.0059(12) 0.0228(15) -0.0214(16)
C8 0.083(2) 0.0416(17) 0.0383(15) -0.0031(12) 0.0214(15) -0.0059(15)
C9 0.093(3) 0.060(2) 0.082(3) 0.000(2) 0.026(3) 0.003(2)
C11 0.0567(18) 0.0423(16) 0.0481(17) -0.0166(13) 0.0089(14) -0.0189(14)
C12 0.0442(15) 0.0441(15) 0.0379(14) -0.0079(11) 0.0051(12) -0.0135(12)
C13 0.0390(13) 0.0293(11) 0.0243(11) 0.0002(9) 0.0001(9) -0.0032(10)
C14 0.0361(12) 0.0326(12) 0.0306(11) 0.0016(10) -0.0031(9) 0.0009(10)
C15 0.0388(15) 0.0379(14) 0.0482(16) -0.0009(12) -0.0045(12) 0.0001(12)
C16 0.0364(15) 0.060(2) 0.072(2) -0.0019(17) -0.0003(15) -0.0003(14)
C17 0.0441(18) 0.081(3) 0.071(2) -0.009(2) 0.0117(16) 0.0151(17)
C18 0.0537(19) 0.062(2) 0.0494(18) -0.0110(15) 0.0038(14) 0.0211(16)
C19 0.0454(15) 0.0376(14) 0.0342(13) -0.0007(11) 0.0009(11) 0.0063(11)
C20 0.0278(11) 0.0314(12) 0.0261(10) -0.0015(8) 0.0077(9) 0.0059(8)
C21 0.0351(13) 0.0253(12) 0.0538(17) 0.0121(11) -0.0016(11) -0.0009(10)
C22 0.0555(18) 0.0355(15) 0.060(2) 0.0036(14) -0.0010(15) 0.0008(13)
C23 0.065(2) 0.0453(17) 0.058(2) -0.0074(14) -0.0026(17) 0.0038(15)
C24 0.065(2) 0.0349(15) 0.062(2) -0.0016(14) -0.0157(17) -0.0066(14)
C25 0.0364(15) 0.0436(16) 0.076(2) 0.0146(15) 0.0090(15) 0.0010(12)
C26 0.0379(14) 0.0304(13) 0.0576(17) 0.0151(12) -0.0037(12) -0.0028(11)
C27 0.061(3) 0.096(4) 0.101(4) -0.011(3) 0.014(2) -0.004(2)
C28 0.0358(16) 0.091(3) 0.074(2) -0.006(2) 0.0123(15) -0.0015(17)

loop_
_atom_type_symbol
_atom_type_description
_atom_type_scat_dispersion_real
_atom_type_scat_dispersion_imag
_atom_type_scat_source
C C 0.0033 0.0016 'International Tables Vol C Tables 4.2.6.8 and 6.1.1.4'
H H 0.0000 0.0000 'International Tables Vol C Tables 4.2.6.8 and 6.1.1.4'
N N 0.0061 0.0033 'International Tables Vol C Tables 4.2.6.8 and 6.1.1.4'
O O 0.0106 0.0060 'International Tables Vol C Tables 4.2.6.8 and 6.1.1.4'
S S 0.1246 0.1234 'International Tables Vol C Tables 4.2.6.8 and 6.1.1.4'

loop_
_geom_angle_atom_site_label_1
_geom_angle_atom_site_label_2
_geom_angle_atom_site_label_3
_geom_angle
C20 O1 C1 120.38(19)
C27 O2 C24 118.3(4)
C26 O3 C28 118.4(3)
C20 N1 C21 122.7(2)
C2 N2 C7 110.9(2)
C2 N2 C6 107.4(3)
C7 N2 C6 107.6(3)
C11 N3 C19 117.2(2)
O1 C1 C13 110.99(19)
O1 C1 C2 105.78(19)
C13 C1 C2 115.3(2)
N2 C2 C1 110.7(2)
N2 C2 C3 111.4(2)
C1 C2 C3 111.8(2)
C4 C3 C2 108.0(2)
C8 C4 C5 107.9(3)
C8 C4 C3 109.6(3)
C5 C4 C3 109.0(3)
C4 C5 C6 108.4(3)
N2 C6 C5 111.7(3)
N2 C7 C8 112.8(3)
C9 C8 C4 114.0(3)
C9 C8 C7 114.4(3)
C4 C8 C7 106.9(3)
C10 C9 C10A 27.7(9)
C10 C9 C8 129.6(7)
C10A C9 C8 114.9(14)
N3 C11 C12 124.2(3)
C13 C12 C11 120.5(3)
C12 C13 C14 117.6(2)
C12 C13 C1 117.3(2)
C14 C13 C1 125.1(2)
C13 C14 C19 118.1(2)
C13 C14 C15 124.1(2)
C19 C14 C15 117.8(3)
C16 C15 C14 120.1(3)
C15 C16 C17 121.0(3)
C18 C17 C16 120.6(3)
C17 C18 C19 120.4(3)
N3 C19 C18 117.3(3)
N3 C19 C14 122.5(3)
C18 C19 C14 120.2(3)
N1 C20 O1 111.5(2)
N1 C20 S1 123.20(19)
O1 C20 S1 125.35(18)
C26 C21 C22 120.0(3)
C26 C21 N1 119.4(3)
C22 C21 N1 120.5(3)
C23 C22 C21 121.7(3)
C24 C23 C22 118.8(4)
C23 C24 O2 115.6(3)
C23 C24 C25 122.4(3)
O2 C24 C25 122.0(4)
C24 C25 C26 118.0(3)
O3 C26 C21 115.4(3)
O3 C26 C25 125.6(3)
C21 C26 C25 119.0(3)

loop_
_geom_bond_atom_site_label_1
_geom_bond_atom_site_label_2
_geom_bond_distance
C10 C9 1.298(9)
C10A C9 1.301(10)
S1 C20 1.661(3)
O1 C20 1.333(3)
O1 C1 1.444(3)
O2 C27 1.356(5)
O2 C24 1.385(4)
O3 C26 1.365(4)
O3 C28 1.416(4)
N1 C20 1.327(3)
N1 C21 1.434(3)
N2 C2 1.468(4)
N2 C7 1.473(5)
N2 C6 1.479(4)
N3 C11 1.306(4)
N3 C19 1.373(4)
C1 C13 1.515(3)
C1 C2 1.521(3)
C2 C3 1.550(4)
C3 C4 1.535(4)
C4 C8 1.524(5)
C4 C5 1.534(5)
C5 C6 1.539(5)
C7 C8 1.554(4)
C8 C9 1.492(6)
C11 C12 1.403(4)
C12 C13 1.365(4)
C13 C14 1.420(4)
C14 C19 1.424(4)
C14 C15 1.432(4)
C15 C16 1.367(5)
C16 C17 1.407(6)
C17 C18 1.355(6)
C18 C19 1.407(4)
C21 C26 1.378(4)
C21 C22 1.401(5)
C22 C23 1.361(5)
C23 C24 1.357(6)
C24 C25 1.411(5)
C25 C26 1.421(4)
